data_4033262
loop_
_publ_author_name
'Bisht, Shweta'
'Rani, Rashmi'
'Peddinti, Rama Krishna'

_publ_section_title
;
 Regioselective Synthesis of Bicyclic and Polycyclic Systems by
 Cycloaddition Reactions of Alkenyl p-Benzoquinones
;
_journal_name_full 'The Journal of Organic Chemistry'
_journal_paper_doi 10.1021/acs.joc.7b02377
_journal_year 2017
_chemical_formula_sum 'C16 H14 O6'
_chemical_formula_weight 302.27
_chemical_melting_point 152
_space_group_IT_number 2
_symmetry_cell_setting triclinic
_symmetry_space_group_name_Hall '-P 1'
_symmetry_space_group_name_H-M 'P -1'
_atom_sites_solution_hydrogens geom
_atom_sites_solution_primary direct
_atom_sites_solution_secondary difmap
_audit_creation_method SHELXL-97
_cell_angle_alpha 84.180(4)
_cell_angle_beta 73.556(4)
_cell_angle_gamma 74.346(4)
_cell_formula_units_Z 2
_cell_length_a 8.756(2)
_cell_length_b 8.879(2)
_cell_length_c 9.397(2)
_cell_measurement_reflns_used 3442
_cell_measurement_temperature 293(2)
_cell_measurement_theta_max 25.72
_cell_measurement_theta_min 2.26
_cell_volume 674.4(3)
_computing_cell_refinement 'Bruker SMART'
_computing_data_collection 'Bruker SMART'
_computing_data_reduction 'Bruker SAINT'
_computing_structure_refinement 'SHELXL-97 (Sheldrick, 1997)'
_computing_structure_solution 'SHELXS-97 (Sheldrick, 1990)'
_diffrn_ambient_temperature 293(2)
_diffrn_measured_fraction_theta_full 0.934
_diffrn_measured_fraction_theta_max 0.934
_diffrn_measurement_device_type 'CCD area detector'
_diffrn_measurement_method 'phi and omega scans'
_diffrn_radiation_monochromator graphite
_diffrn_radiation_source 'fine-focus sealed tube'
_diffrn_radiation_type MoK\a
_diffrn_radiation_wavelength 0.71073
_diffrn_reflns_av_R_equivalents 0.0283
_diffrn_reflns_av_sigmaI/netI 0.0313
_diffrn_reflns_limit_h_max 10
_diffrn_reflns_limit_h_min -10
_diffrn_reflns_limit_k_max 10
_diffrn_reflns_limit_k_min -10
_diffrn_reflns_limit_l_max 11
_diffrn_reflns_limit_l_min -11
_diffrn_reflns_number 6397
_diffrn_reflns_theta_full 25.84
_diffrn_reflns_theta_max 25.84
_diffrn_reflns_theta_min 2.26
_exptl_absorpt_coefficient_mu 0.115
_exptl_absorpt_correction_T_max 0.9774
_exptl_absorpt_correction_T_min 0.9685
_exptl_absorpt_correction_type multi-scan
_exptl_absorpt_process_details sadabs
_exptl_crystal_colour pale
_exptl_crystal_density_diffrn 1.489
_exptl_crystal_density_method 'not measured'
_exptl_crystal_description block
_exptl_crystal_F_000 316
_exptl_crystal_size_max 0.28
_exptl_crystal_size_mid 0.24
_exptl_crystal_size_min 0.20
_refine_diff_density_max 0.225
_refine_diff_density_min -0.229
_refine_diff_density_rms 0.043
_refine_ls_extinction_method none
_refine_ls_goodness_of_fit_ref 1.037
_refine_ls_hydrogen_treatment constr
_refine_ls_matrix_type full
_refine_ls_number_parameters 200
_refine_ls_number_reflns 2431
_refine_ls_number_restraints 0
_refine_ls_restrained_S_all 1.037
_refine_ls_R_factor_all 0.0674
_refine_ls_R_factor_gt 0.0547
_refine_ls_shift/su_max 0.000
_refine_ls_shift/su_mean 0.000
_refine_ls_structure_factor_coef Fsqd
_refine_ls_weighting_details 'calc w=1/[\s^2^(Fo^2^)+(0.0694P)^2^+0.1694P] where P=(Fo^2^+2Fc^2^)/3'
_refine_ls_weighting_scheme calc
_refine_ls_wR_factor_gt 0.1347
_refine_ls_wR_factor_ref 0.1440
_reflns_number_gt 1927
_reflns_number_total 2431
_reflns_threshold_expression >2sigma(I)
_cod_data_source_file jo7b02377_si_001.cif
_cod_data_source_block eiitr203
_cod_depositor_comments
;
The following automatic conversions were performed:

'_symmetry_cell_setting' value 'Triclinic' changed to 'triclinic'
according to
/home/data/users/saulius/crontab/automatic-downloads/rss-feeds/ACS/lib/dictionaries/cif_core.dic
dictionary named 'cif_core.dic' version 2.4.2 from 2011-04-26.

Automatic conversion script
Id: cif_fix_values 4973 2017-02-22 13:04:09Z antanas 
;
_cod_original_sg_symbol_H-M 'P-1   '
_cod_database_code 4033262

loop_
_symmetry_equiv_pos_as_xyz
'x, y, z'
'-x, -y, -z'

loop_
_atom_site_label
_atom_site_type_symbol
_atom_site_fract_x
_atom_site_fract_y
_atom_site_fract_z
_atom_site_U_iso_or_equiv
_atom_site_adp_type
_atom_site_occupancy
_atom_site_symmetry_multiplicity
_atom_site_calc_flag
_atom_site_refinement_flags
C1 C 0.5288(3) 0.6585(2) -0.1905(2) 0.0548(5) Uani 1 1 d .
C2 C 0.6177(3) 0.6196(2) -0.0769(2) 0.0481(5) Uani 1 1 d .
C3 C 0.5628(2) 0.6987(2) 0.0493(2) 0.0443(5) Uani 1 1 d .
H3 H 0.6167 0.6672 0.1237 0.053 Uiso 1 1 calc R
C4 C 0.3635(2) 0.9230(2) 0.1965(2) 0.0441(5) Uani 1 1 d .
C5 C 0.2339(2) 1.0515(2) 0.2031(2) 0.0480(5) Uani 1 1 d .
C6 C 0.1567(3) 1.0943(2) 0.0902(3) 0.0543(5) Uani 1 1 d .
H6 H 0.0677 1.1813 0.0979 0.065 Uiso 1 1 calc R
C7 C 0.2156(3) 1.0042(2) -0.0337(2) 0.0513(5) Uani 1 1 d .
H7 H 0.1668 1.0302 -0.1118 0.062 Uiso 1 1 calc R
C8 C 0.4237(2) 0.8300(2) 0.0717(2) 0.0425(4) Uani 1 1 d .
C9 C 0.3474(3) 0.8749(2) -0.0422(2) 0.0461(5) Uani 1 1 d .
C10 C 0.7718(3) 0.4919(2) -0.0965(3) 0.0557(5) Uani 1 1 d .
C11 C 1.0064(6) 0.3505(5) -0.2689(5) 0.1361(19) Uani 1 1 d .
H11A H 1.0247 0.2971 -0.1776 0.163 Uiso 1 1 calc R
H11B H 1.0072 0.2728 -0.3348 0.163 Uiso 1 1 calc R
C12 C 1.1338(6) 0.4237(6) -0.3356(7) 0.1453(19) Uani 1 1 d .
H12A H 1.1179 0.4734 -0.4277 0.218 Uiso 1 1 calc R
H12B H 1.2376 0.3469 -0.3541 0.218 Uiso 1 1 calc R
H12C H 1.1330 0.5008 -0.2706 0.218 Uiso 1 1 calc R
C13 C 0.3042(3) 1.0564(3) 0.4181(2) 0.0549(5) Uani 1 1 d .
H13 H 0.3703 1.1254 0.4294 0.066 Uiso 1 1 calc R
C14 C 0.2080(3) 0.8553(3) 0.5437(3) 0.0665(6) Uani 1 1 d .
H14A H 0.1185 0.8557 0.5019 0.080 Uiso 1 1 calc R
H14B H 0.1903 0.8028 0.6405 0.080 Uiso 1 1 calc R
C15 C 0.3714(3) 0.7764(3) 0.4425(2) 0.0555(5) Uani 1 1 d .
H15A H 0.3613 0.6927 0.3898 0.067 Uiso 1 1 calc R
H15B H 0.4526 0.7342 0.4976 0.067 Uiso 1 1 calc R
C16 C 0.4169(2) 0.9078(2) 0.3363(2) 0.0475(5) Uani 1 1 d .
H16 H 0.5336 0.9051 0.3164 0.057 Uiso 1 1 calc R
O1 O 0.5528(3) 0.5869(2) -0.29780(18) 0.0809(6) Uani 1 1 d .
O2 O 0.8192(2) 0.4242(2) 0.0033(2) 0.0843(6) Uani 1 1 d .
O3 O 0.8467(3) 0.4639(3) -0.2364(2) 0.1077(9) Uani 1 1 d .
O4 O 0.40261(19) 0.79225(17) -0.16996(15) 0.0543(4) Uani 1 1 d .
O5 O 0.19368(19) 1.13430(17) 0.32923(17) 0.0600(4) Uani 1 1 d .
O6 O 0.2192(2) 1.01134(19) 0.55465(17) 0.0688(5) Uani 1 1 d .

loop_
_atom_site_aniso_label
_atom_site_aniso_U_11
_atom_site_aniso_U_22
_atom_site_aniso_U_33
_atom_site_aniso_U_23
_atom_site_aniso_U_13
_atom_site_aniso_U_12
C1 0.0765(15) 0.0433(11) 0.0415(11) -0.0012(8) -0.0121(10) -0.0136(10)
C2 0.0564(12) 0.0393(10) 0.0451(11) 0.0003(8) -0.0073(9) -0.0137(9)
C3 0.0469(11) 0.0445(10) 0.0419(10) 0.0009(8) -0.0107(8) -0.0140(8)
C4 0.0410(10) 0.0451(10) 0.0457(11) -0.0007(8) -0.0088(8) -0.0128(8)
C5 0.0444(11) 0.0451(10) 0.0518(11) -0.0050(9) -0.0065(9) -0.0122(9)
C6 0.0420(11) 0.0476(11) 0.0704(14) 0.0019(10) -0.0170(10) -0.0057(9)
C7 0.0510(11) 0.0517(11) 0.0551(12) 0.0041(9) -0.0224(10) -0.0128(9)
C8 0.0414(10) 0.0427(10) 0.0429(10) 0.0004(8) -0.0088(8) -0.0128(8)
C9 0.0514(11) 0.0447(10) 0.0447(10) 0.0000(8) -0.0132(9) -0.0164(9)
C10 0.0637(13) 0.0380(10) 0.0570(13) -0.0048(9) -0.0053(11) -0.0093(9)
C11 0.132(4) 0.095(3) 0.101(3) -0.014(2) 0.018(2) 0.057(3)
C12 0.090(3) 0.151(4) 0.189(5) -0.057(4) -0.060(3) 0.023(3)
C13 0.0589(13) 0.0549(12) 0.0517(12) -0.0113(9) -0.0108(10) -0.0166(10)
C14 0.0651(14) 0.0694(15) 0.0590(13) -0.0028(11) -0.0039(11) -0.0197(12)
C15 0.0638(13) 0.0555(12) 0.0464(11) -0.0055(9) -0.0177(10) -0.0093(10)
C16 0.0456(11) 0.0544(11) 0.0455(10) -0.0097(9) -0.0129(8) -0.0136(9)
O1 0.1246(16) 0.0645(10) 0.0521(9) -0.0151(8) -0.0322(10) -0.0075(10)
O2 0.0762(12) 0.0837(12) 0.0741(12) -0.0031(10) -0.0212(10) 0.0125(10)
O3 0.1138(17) 0.0862(13) 0.0647(11) -0.0044(10) 0.0074(11) 0.0395(12)
O4 0.0710(10) 0.0511(8) 0.0444(8) -0.0029(6) -0.0232(7) -0.0124(7)
O5 0.0605(9) 0.0521(8) 0.0609(9) -0.0156(7) -0.0127(7) -0.0021(7)
O6 0.0818(11) 0.0631(10) 0.0499(9) -0.0159(7) -0.0011(8) -0.0111(8)

loop_
_atom_type_symbol
_atom_type_description
_atom_type_scat_dispersion_real
_atom_type_scat_dispersion_imag
_atom_type_scat_source
C C 0.0033 0.0016 'International Tables Vol C Tables 4.2.6.8 and 6.1.1.4'
H H 0.0000 0.0000 'International Tables Vol C Tables 4.2.6.8 and 6.1.1.4'
O O 0.0106 0.0060 'International Tables Vol C Tables 4.2.6.8 and 6.1.1.4'

loop_
_geom_angle_atom_site_label_1
_geom_angle_atom_site_label_2
_geom_angle_atom_site_label_3
_geom_angle
O1 C1 O4 116.7(2)
O1 C1 C2 127.1(2)
O4 C1 C2 116.20(17)
C3 C2 C1 120.61(19)
C3 C2 C10 117.9(2)
C1 C2 C10 121.51(18)
C2 C3 C8 121.25(19)
C2 C3 H3 119.4
C8 C3 H3 119.4
C5 C4 C8 120.00(18)
C5 C4 C16 109.40(17)
C8 C4 C16 130.60(18)
O5 C5 C4 113.10(18)
O5 C5 C6 124.28(18)
C4 C5 C6 122.58(19)
C7 C6 C5 117.97(18)
C7 C6 H6 121.0
C5 C6 H6 121.0
C6 C7 C9 119.95(19)
C6 C7 H7 120.0
C9 C7 H7 120.0
C9 C8 C4 117.14(18)
C9 C8 C3 117.88(18)
C4 C8 C3 124.87(18)
O4 C9 C7 117.08(18)
O4 C9 C8 120.56(18)
C7 C9 C8 122.36(19)
O2 C10 O3 124.4(2)
O2 C10 C2 123.3(2)
O3 C10 C2 112.3(2)
C12 C11 O3 111.1(4)
C12 C11 H11A 109.4
O3 C11 H11A 109.4
C12 C11 H11B 109.4
O3 C11 H11B 109.4
H11A C11 H11B 108.0
C11 C12 H12A 109.5
C11 C12 H12B 109.5
H12A C12 H12B 109.5
C11 C12 H12C 109.5
H12A C12 H12C 109.5
H12B C12 H12C 109.5
O6 C13 O5 111.13(18)
O6 C13 C16 108.01(17)
O5 C13 C16 107.26(15)
O6 C13 H13 110.1
O5 C13 H13 110.1
C16 C13 H13 110.1
O6 C14 C15 104.42(19)
O6 C14 H14A 110.9
C15 C14 H14A 110.9
O6 C14 H14B 110.9
C15 C14 H14B 110.9
H14A C14 H14B 108.9
C14 C15 C16 103.28(18)
C14 C15 H15A 111.1
C16 C15 H15A 111.1
C14 C15 H15B 111.1
C16 C15 H15B 111.1
H15A C15 H15B 109.1
C4 C16 C15 115.13(17)
C4 C16 C13 101.81(16)
C15 C16 C13 103.18(16)
C4 C16 H16 112.0
C15 C16 H16 112.0
C13 C16 H16 112.0
C10 O3 C11 116.9(2)
C9 O4 C1 122.89(16)
C5 O5 C13 108.24(15)
C13 O6 C14 107.67(16)

loop_
_geom_bond_atom_site_label_1
_geom_bond_atom_site_label_2
_geom_bond_distance
C1 O1 1.185(2)
C1 O4 1.373(3)
C1 C2 1.455(3)
C2 C3 1.340(3)
C2 C10 1.489(3)
C3 C8 1.423(3)
C3 H3 0.9300
C4 C5 1.367(3)
C4 C8 1.395(3)
C4 C16 1.497(3)
C5 O5 1.367(2)
C5 C6 1.383(3)
C6 C7 1.374(3)
C6 H6 0.9300
C7 C9 1.381(3)
C7 H7 0.9300
C8 C9 1.388(3)
C9 O4 1.369(2)
C10 O2 1.177(3)
C10 O3 1.307(3)
C11 C12 1.404(7)
C11 O3 1.457(4)
C11 H11A 0.9700
C11 H11B 0.9700
C12 H12A 0.9600
C12 H12B 0.9600
C12 H12C 0.9600
C13 O6 1.370(3)
C13 O5 1.446(3)
C13 C16 1.543(3)
C13 H13 0.9800
C14 O6 1.431(3)
C14 C15 1.505(3)
C14 H14A 0.9700
C14 H14B 0.9700
C15 C16 1.518(3)
C15 H15A 0.9700
C15 H15B 0.9700
C16 H16 0.9800
